data_2016434
loop_
_publ_author_name
'Vladimir N. Nesterov'
'Lev N. Zakharov'
'Sergey S. Sarkisov'
'Michael J. Curley'
'Augustine Urbas'

_publ_section_title
;
 3,5-Bis{3-[4-(dimethylamino)phenyl]prop-2-enylidene}-1-methyl-4-piperidone
 and
 3,5-bis[3-(4-methoxyphenyl)prop-2-enylidene]-1-methyl-4-piperidone:
 potential biophotonic materials
;
_journal_coeditor_code GG3130
_journal_issue 2
_journal_name_full 'Acta Crystallographica Section C'
_journal_page_first o73
_journal_page_last o75
_journal_paper_doi 10.1107/S0108270107067741
_journal_volume 64
_journal_year 2008
_chemical_formula_iupac 'C26 H27 N O3'
_chemical_formula_moiety 'C26 H27 N O3'
_chemical_formula_sum 'C26 H27 N O3'
_chemical_formula_weight 401.49
_chemical_melting_point 454
_chemical_name_systematic
;
3,5-bis[3-(4-methoxyphenyl)prop-2-enylidene]-1-methyl-4-piperidone
;
_space_group_IT_number 36
_symmetry_cell_setting orthorhombic
_symmetry_space_group_name_Hall 'C 2c -2'
_symmetry_space_group_name_H-M 'C m c 21'
_atom_sites_solution_hydrogens geom
_atom_sites_solution_primary direct
_atom_sites_solution_secondary difmap
_audit_creation_method SHELXTL-2001
_cell_angle_alpha 90.00
_cell_angle_beta 90.00
_cell_angle_gamma 90.00
_cell_formula_units_Z 4
_cell_length_a 25.786(2)
_cell_length_b 10.0852(8)
_cell_length_c 8.2389(7)
_cell_measurement_reflns_used 1276
_cell_measurement_temperature 173(2)
_cell_measurement_theta_max 27
_cell_measurement_theta_min 4
_cell_volume 2142.6(3)
_computing_cell_refinement 'SAINT (Bruker, 2004)'
_computing_data_collection 'SMART (Bruker, 2004)'
_computing_data_reduction 'SAINT (Bruker, 2004)'
_computing_molecular_graphics 'SHELXTL (Bruker, 2005)'
_computing_publication_material 'SHELXTL (Bruker, 2005)'
_computing_structure_refinement 'SHELXTL (Bruker, 2005)'
_computing_structure_solution 'SHELXTL (Bruker, 2005)'
_diffrn_ambient_temperature 173(2)
_diffrn_measured_fraction_theta_full 0.999
_diffrn_measured_fraction_theta_max 0.999
_diffrn_measurement_device_type 'Bruker SMART APEX CCD area-detector'
_diffrn_measurement_method '\f and \w scans'
_diffrn_radiation_monochromator graphite
_diffrn_radiation_source 'fine-focus sealed tube'
_diffrn_radiation_type MoK\a
_diffrn_radiation_wavelength 0.71073
_diffrn_reflns_av_R_equivalents 0.0418
_diffrn_reflns_av_sigmaI/netI 0.0193
_diffrn_reflns_limit_h_max 35
_diffrn_reflns_limit_h_min -35
_diffrn_reflns_limit_k_max 14
_diffrn_reflns_limit_k_min -14
_diffrn_reflns_limit_l_max 11
_diffrn_reflns_limit_l_min -11
_diffrn_reflns_number 15636
_diffrn_reflns_theta_full 29.56
_diffrn_reflns_theta_max 29.56
_diffrn_reflns_theta_min 2.17
_exptl_absorpt_coefficient_mu 0.081
_exptl_absorpt_correction_T_max 0.9984
_exptl_absorpt_correction_T_min 0.9077
_exptl_absorpt_correction_type multi-scan
_exptl_absorpt_process_details '(SADABS; Sheldrick, 1995)'
_exptl_crystal_colour yellow
_exptl_crystal_density_diffrn 1.245
_exptl_crystal_density_method 'not measured'
_exptl_crystal_description plate
_exptl_crystal_F_000 856
_exptl_crystal_size_max 0.28
_exptl_crystal_size_mid 0.08
_exptl_crystal_size_min 0.02
_refine_diff_density_max 0.150
_refine_diff_density_min -0.155
_refine_ls_extinction_method none
_refine_ls_goodness_of_fit_ref 1.030
_refine_ls_hydrogen_treatment mixed
_refine_ls_matrix_type full
_refine_ls_number_parameters 151
_refine_ls_number_reflns 1632
_refine_ls_number_restraints 1
_refine_ls_restrained_S_all 1.030
_refine_ls_R_factor_all 0.0551
_refine_ls_R_factor_gt 0.0402
_refine_ls_shift/su_max 0.000
_refine_ls_shift/su_mean 0.000
_refine_ls_structure_factor_coef Fsqd
_refine_ls_weighting_details 'w=1/[\s^2^(Fo^2^)+(0.043P)^2^+0.52P] where P=(Fo^2^+2Fc^2^)/3'
_refine_ls_weighting_scheme calc
_refine_ls_wR_factor_gt 0.0889
_refine_ls_wR_factor_ref 0.0967
_reflns_number_gt 1315
_reflns_number_total 1632
_reflns_threshold_expression I>2\s(I)
_cod_data_source_file gg3130.cif
_cod_data_source_block II
_cod_depositor_comments
;
The following automatic conversions were performed:
'_symmetry_cell_setting' value 'Orthorhombic' changed to 'orthorhombic'
according to '/home/saulius/struct/CIF-dictionaries/cif_core.dic'
dictionary named 'cif_core.dic' version 2.4.1 from 2010-06-29.

Automatic conversion script
Id: cif_fix_enum 1527 2010-12-29 10:47:43Z saulius 

The following automatic conversions were performed:

'_symmetry_cell_setting' value 'Orthorhombic' changed to
'orthorhombic' according to
/home/saulius/struct/CIF-dictionaries/cif_core.dic dictionary named
'cif_core.dic' version 2.4.1 from 2010-06-29.

Automatic conversion script
Id: cif_fix_values 1715 2011-07-08 13:25:40Z adriana 
;
_cod_database_code 2016434
_cod_database_fobs_code 2016434

loop_
_symmetry_equiv_pos_as_xyz
'x, y, z'
'-x, -y, z+1/2'
'x, -y, z+1/2'
'-x, y, z'
'x+1/2, y+1/2, z'
'-x+1/2, -y+1/2, z+1/2'
'x+1/2, -y+1/2, z+1/2'
'-x+1/2, y+1/2, z'

loop_
_atom_site_type_symbol
_atom_site_label
_atom_site_fract_x
_atom_site_fract_y
_atom_site_fract_z
_atom_site_U_iso_or_equiv
_atom_site_adp_type
_atom_site_calc_flag
_atom_site_refinement_flags
_atom_site_occupancy
O O1 0.5000 0.2539(3) 0.1129(3) 0.0692(8) Uani d S 1
O O2 0.10040(5) 0.11630(17) 0.3567(2) 0.0630(5) Uani d . 1
N N1 0.5000 0.0768(3) 0.5560(3) 0.0459(6) Uani d S 1
C C1 0.5000 0.2090(4) 0.6277(5) 0.0616(9) Uani d S 1
C C2 0.45385(7) 0.0515(2) 0.4582(3) 0.0479(5) Uani d . 1
H H2A 0.4228 0.0686 0.5256 0.057 Uiso calc R 1
H H2B 0.4534 -0.0433 0.4272 0.057 Uiso calc R 1
C C3 0.45038(7) 0.1347(2) 0.3059(3) 0.0430(5) Uani d . 1
C C4 0.5000 0.1803(3) 0.2309(4) 0.0479(7) Uani d S 1
C C5 0.40577(7) 0.1682(2) 0.2331(3) 0.0439(5) Uani d . 1
H H5A 0.4085 0.2223 0.1391 0.053 Uiso calc R 1
C C6 0.35380(7) 0.1309(2) 0.2821(3) 0.0449(5) Uani d . 1
H H6A 0.3495 0.0717 0.3708 0.054 Uiso calc R 1
C C7 0.31173(7) 0.1771(2) 0.2063(3) 0.0459(5) Uani d . 1
H H7A 0.3179 0.2330 0.1155 0.055 Uiso calc R 1
C C8 0.25727(7) 0.1523(2) 0.2461(3) 0.0407(4) Uani d . 1
C C9 0.21971(7) 0.2388(2) 0.1855(3) 0.0478(5) Uani d . 1
H H9A 0.2299 0.3093 0.1159 0.057 Uiso calc R 1
C C10 0.16795(8) 0.2240(2) 0.2249(3) 0.0523(5) Uani d . 1
H H10A 0.1431 0.2848 0.1838 0.063 Uiso calc R 1
C C11 0.15230(7) 0.1210(2) 0.3240(3) 0.0447(5) Uani d . 1
C C12 0.18862(7) 0.0318(2) 0.3823(3) 0.0465(5) Uani d . 1
H H12A 0.1780 -0.0405 0.4482 0.056 Uiso calc R 1
C C13 0.24049(8) 0.04859(19) 0.3441(3) 0.0450(5) Uani d . 1
H H13A 0.2652 -0.0123 0.3860 0.054 Uiso calc R 1
C C14 0.08131(9) 0.0116(4) 0.4551(5) 0.0780(9) Uani d . 1
H H14A 0.0440 0.0237 0.4730 0.117 Uiso calc R 1
H H14B 0.0994 0.0122 0.5597 0.117 Uiso calc R 1
H H14C 0.0873 -0.0733 0.4005 0.117 Uiso calc R 1
H H1A 0.4677(9) 0.218(2) 0.691(4) 0.069(8) Uiso d . 1
H H1B 0.5000 0.286(4) 0.556(6) 0.073(12) Uiso d S 1

loop_
_atom_site_aniso_label
_atom_site_aniso_U_11
_atom_site_aniso_U_22
_atom_site_aniso_U_33
_atom_site_aniso_U_12
_atom_site_aniso_U_13
_atom_site_aniso_U_23
O1 0.0409(12) 0.0873(19) 0.0795(19) 0.000 0.000 0.0403(16)
O2 0.0359(7) 0.0801(11) 0.0730(12) 0.0018(7) 0.0051(8) 0.0083(11)
N1 0.0350(11) 0.0578(14) 0.0449(14) 0.000 0.000 0.0008(12)
C1 0.059(2) 0.067(2) 0.059(2) 0.000 0.000 -0.0083(19)
C2 0.0324(9) 0.0606(13) 0.0505(12) -0.0020(9) 0.0001(9) 0.0063(11)
C3 0.0342(9) 0.0478(11) 0.0469(12) 0.0008(8) 0.0016(9) 0.0004(9)
C4 0.0347(14) 0.0553(17) 0.0539(18) 0.000 0.000 0.0064(17)
C5 0.0349(9) 0.0496(11) 0.0472(11) 0.0019(8) 0.0012(9) 0.0013(10)
C6 0.0346(9) 0.0538(11) 0.0463(12) 0.0007(8) -0.0011(9) -0.0002(10)
C7 0.0370(10) 0.0553(12) 0.0454(12) -0.0012(9) 0.0005(9) 0.0036(10)
C8 0.0331(9) 0.0493(11) 0.0397(10) -0.0007(8) -0.0028(8) -0.0015(9)
C9 0.0409(10) 0.0545(12) 0.0480(12) 0.0000(9) -0.0041(10) 0.0115(10)
C10 0.0376(10) 0.0620(12) 0.0574(13) 0.0080(9) -0.0070(10) 0.0121(12)
C11 0.0326(9) 0.0551(11) 0.0463(12) -0.0015(8) -0.0008(9) -0.0028(10)
C12 0.0441(10) 0.0459(11) 0.0495(12) -0.0029(8) 0.0005(10) 0.0025(10)
C13 0.0393(10) 0.0465(11) 0.0493(12) 0.0044(8) -0.0051(9) 0.0026(10)
C14 0.0511(12) 0.0774(17) 0.106(2) -0.0058(15) 0.0254(16) 0.0077(18)

loop_
_atom_type_symbol
_atom_type_description
_atom_type_scat_dispersion_real
_atom_type_scat_dispersion_imag
_atom_type_scat_source
C C 0.0033 0.0000 'International Tables Vol C Tables 4.2.6.8 and 6.1.1.4'
H H 0.0000 0.0000 'International Tables Vol C Tables 4.2.6.8 and 6.1.1.4'
N N 0.0061 0.0000 'International Tables Vol C Tables 4.2.6.8 and 6.1.1.4'
O O 0.0106 0.0000 'International Tables Vol C Tables 4.2.6.8 and 6.1.1.4'

loop_
_geom_angle_atom_site_label_1
_geom_angle_atom_site_label_2
_geom_angle_atom_site_label_3
_geom_angle_site_symmetry_1
_geom_angle_site_symmetry_3
_geom_angle
C11 O2 C14 . . 118.56(18)
C2 N1 C2 . 4_655 109.3(3)
C2 N1 C1 . . 112.53(17)
C2 N1 C1 4_655 . 112.53(17)
N1 C1 H1A . . 107.5(15)
N1 C1 H1B . . 119(3)
H1A C1 H1B . . 104(2)
N1 C2 C3 . . 114.17(19)
N1 C2 H2A . . 108.7
C3 C2 H2A . . 108.7
N1 C2 H2B . . 108.7
C3 C2 H2B . . 108.7
H2A C2 H2B . . 107.6
C5 C3 C4 . . 118.2(2)
C5 C3 C2 . . 124.18(19)
C4 C3 C2 . . 117.61(18)
O1 C4 C3 . . 121.05(14)
O1 C4 C3 . 4_655 121.05(14)
C3 C4 C3 . 4_655 117.9(3)
C3 C5 C6 . . 127.1(2)
C3 C5 H5A . . 116.4
C6 C5 H5A . . 116.4
C7 C6 C5 . . 122.0(2)
C7 C6 H6A . . 119.0
C5 C6 H6A . . 119.0
C6 C7 C8 . . 127.9(2)
C6 C7 H7A . . 116.0
C8 C7 H7A . . 116.0
C13 C8 C9 . . 117.52(17)
C13 C8 C7 . . 123.86(18)
C9 C8 C7 . . 118.60(19)
C10 C9 C8 . . 121.2(2)
C10 C9 H9A . . 119.4
C8 C9 H9A . . 119.4
C11 C10 C9 . . 120.15(19)
C11 C10 H10A . . 119.9
C9 C10 H10A . . 119.9
O2 C11 C10 . . 115.37(18)
O2 C11 C12 . . 124.89(19)
C10 C11 C12 . . 119.74(18)
C11 C12 C13 . . 119.70(19)
C11 C12 H12A . . 120.1
C13 C12 H12A . . 120.1
C12 C13 C8 . . 121.62(18)
C12 C13 H13A . . 119.2
C8 C13 H13A . . 119.2
O2 C14 H14A . . 109.5
O2 C14 H14B . . 109.5
H14A C14 H14B . . 109.5
O2 C14 H14C . . 109.5
H14A C14 H14C . . 109.5
H14B C14 H14C . . 109.5

loop_
_geom_bond_atom_site_label_1
_geom_bond_atom_site_label_2
_geom_bond_site_symmetry_2
_geom_bond_distance
O1 C4 . 1.223(4)
O2 C11 . 1.366(2)
O2 C14 . 1.419(4)
N1 C2 . 1.459(3)
N1 C2 4_655 1.459(3)
N1 C1 . 1.458(5)
C1 H1A . 0.99(3)
C1 H1B . 0.98(5)
C2 C3 . 1.512(3)
C2 H2A . 0.9900
C2 H2B . 0.9900
C3 C5 . 1.340(3)
C3 C4 . 1.493(3)
C4 C3 4_655 1.494(3)
C5 C6 . 1.449(3)
C5 H5A . 0.9500
C6 C7 . 1.336(3)
C6 H6A . 0.9500
C7 C8 . 1.464(3)
C7 H7A . 0.9500
C8 C13 . 1.391(3)
C8 C9 . 1.396(3)
C9 C10 . 1.382(3)
C9 H9A . 0.9500
C10 C11 . 1.381(3)
C10 H10A . 0.9500
C11 C12 . 1.384(3)
C12 C13 . 1.384(3)
C12 H12A . 0.9500
C13 H13A . 0.9500
C14 H14A . 0.9800
C14 H14B . 0.9800
C14 H14C . 0.9800

loop_
_geom_torsion_atom_site_label_1
_geom_torsion_atom_site_label_2
_geom_torsion_atom_site_label_3
_geom_torsion_atom_site_label_4
_geom_torsion_site_symmetry_1
_geom_torsion_site_symmetry_4
_geom_torsion
C2 N1 C2 C3 4_655 . -58.7(3)
C1 N1 C2 C3 . . 67.1(3)
N1 C2 C3 C5 . . -153.0(2)
N1 C2 C3 C4 . . 28.0(3)
C5 C3 C4 O1 . . 5.1(4)
C2 C3 C4 O1 . . -175.9(3)
C5 C3 C4 C3 . 4_655 -175.76(18)
C2 C3 C4 C3 . 4_655 3.3(4)
C4 C3 C5 C6 . . 177.8(2)
C2 C3 C5 C6 . . -1.2(4)
C3 C5 C6 C7 . . 175.6(2)
C5 C6 C7 C8 . . -177.4(2)
C6 C7 C8 C13 . . -17.6(4)
C6 C7 C8 C9 . . 161.0(2)
C13 C8 C9 C10 . . 1.6(3)
C7 C8 C9 C10 . . -177.1(2)
C8 C9 C10 C11 . . -1.0(4)
C14 O2 C11 C10 . . 178.8(3)
C14 O2 C11 C12 . . -1.2(4)
C9 C10 C11 O2 . . 179.3(2)
C9 C10 C11 C12 . . -0.7(3)
O2 C11 C12 C13 . . -178.4(2)
C10 C11 C12 C13 . . 1.6(3)
C11 C12 C13 C8 . . -0.9(3)
C9 C8 C13 C12 . . -0.7(3)
C7 C8 C13 C12 . . 177.9(2)
